data_1560939
loop_
_publ_author_name
'Cramer, Alisha J.'
'Cole, Jacqueline M.'

_publ_section_title
;
 Host-guest prospects of neodymium and gadolinium ultraphosphate
 frameworks for nuclear waste storage: Multi-temperature topological
 analysis of nanoporous cages in RP5O14
;
_journal_name_full 'Journal of Solid State Chemistry'
_journal_page_first 250
_journal_page_last 257
_journal_paper_doi 10.1016/j.jssc.2018.07.020
_journal_volume 266
_journal_year 2018
_chemical_formula_sum 'Nd O14 P5'
_chemical_formula_weight 523.09
_space_group_IT_number 14
_space_group_name_Hall '-P 2ybc'
_space_group_name_H-M_alt 'P 1 21/c 1'
_symmetry_cell_setting monoclinic
_symmetry_space_group_name_H-M 'P 1 21/c 1'
_atom_sites_solution_hydrogens none
_atom_sites_solution_primary direct
_atom_sites_solution_secondary difmap
_audit_creation_method SHELXL-97
_cell_angle_alpha 90.00
_cell_angle_beta 90.634(6)
_cell_angle_gamma 90.00
_cell_formula_units_Z 4
_cell_length_a 8.754(4)
_cell_length_b 8.984(4)
_cell_length_c 13.023(6)
_cell_measurement_reflns_used 512
_cell_measurement_temperature 190(2)
_cell_measurement_theta_max 28.28
_cell_measurement_theta_min 2.0
_cell_volume 1024.1(8)
_computing_cell_refinement
;
Rigaku CrystalClear-SM Expert 2.0
;
_computing_data_collection 'Rigaku CrystalClear-SM Expert 2.0'
_computing_data_reduction
;
Rigaku CrystalClear-SM Expert 2.0
;
_computing_molecular_graphics
;
SHELXTL-PLUS (Sheldrick, 1995)
;
_computing_publication_material 'SHELXL-97 (Sheldrick, 1997)'
_computing_structure_refinement 'SHELXL-97 (Sheldrick, 1997)'
_computing_structure_solution 'SHELXS-97 (Sheldrick, 1990)'
_diffrn_ambient_temperature 190(2)
_diffrn_measured_fraction_theta_full 0.905
_diffrn_measured_fraction_theta_max 0.905
_diffrn_measurement_device_type 'Rigaku Saturn 724+ CCD'
_diffrn_measurement_method '\w scans'
_diffrn_radiation_monochromator graphite
_diffrn_radiation_source 'fine-focus sealed tube'
_diffrn_radiation_type MoK\a
_diffrn_radiation_wavelength 0.71073
_diffrn_reflns_av_R_equivalents 0.0968
_diffrn_reflns_av_sigmaI/netI 0.0699
_diffrn_reflns_limit_h_max 11
_diffrn_reflns_limit_h_min -8
_diffrn_reflns_limit_k_max 11
_diffrn_reflns_limit_k_min -10
_diffrn_reflns_limit_l_max 17
_diffrn_reflns_limit_l_min -14
_diffrn_reflns_number 3724
_diffrn_reflns_theta_full 28.28
_diffrn_reflns_theta_max 28.28
_diffrn_reflns_theta_min 1.56
_diffrn_standards_decay_% 0
_diffrn_standards_interval_count 0
_diffrn_standards_interval_time 0
_diffrn_standards_number 0
_exptl_absorpt_coefficient_mu 5.939
_exptl_absorpt_correction_T_max 0.743
_exptl_absorpt_correction_T_min 0.317
_exptl_absorpt_correction_type empirical
_exptl_absorpt_process_details
;
T. Higashi, ABSCOR, empirical absorption correction
;
_exptl_crystal_colour purple
_exptl_crystal_density_diffrn 3.393
_exptl_crystal_density_method 'not measured'
_exptl_crystal_description plate
_exptl_crystal_F_000 988
_exptl_crystal_size_max 0.2
_exptl_crystal_size_mid 0.2
_exptl_crystal_size_min 0.05
_refine_diff_density_max 3.605
_refine_diff_density_min -2.871
_refine_diff_density_rms 0.455
_refine_ls_extinction_coef 0.0039(12)
_refine_ls_extinction_expression Fc^*^=kFc[1+0.001xFc^2^\l^3^/sin(2\q)]^-1/4^
_refine_ls_extinction_method SHELXL
_refine_ls_goodness_of_fit_ref 1.085
_refine_ls_hydrogen_treatment none
_refine_ls_matrix_type full
_refine_ls_number_parameters 183
_refine_ls_number_reflns 2297
_refine_ls_number_restraints 0
_refine_ls_restrained_S_all 1.085
_refine_ls_R_factor_all 0.0608
_refine_ls_R_factor_gt 0.0604
_refine_ls_shift/su_max 0.001
_refine_ls_shift/su_mean 0.000
_refine_ls_structure_factor_coef Fsqd
_refine_ls_weighting_details 'calc w=1/[\s^2^(Fo^2^)+(0.1267P)^2^+5.3947P] where P=(Fo^2^+2Fc^2^)/3'
_refine_ls_weighting_scheme calc
_refine_ls_wR_factor_gt 0.1711
_refine_ls_wR_factor_ref 0.1719
_reflns_number_gt 2256
_reflns_number_total 2297
_reflns_threshold_expression >2sigma(I)
_cod_data_source_file nd_013_190a.cif
_cod_data_source_block nd_013_190a
_cod_original_sg_symbol_H-M P2(1)/c
_cod_database_code 1560939

loop_
_symmetry_equiv_pos_as_xyz
'x, y, z'
'-x, y+1/2, -z+1/2'
'-x, -y, -z'
'x, -y-1/2, z-1/2'

loop_
_atom_site_label
_atom_site_type_symbol
_atom_site_fract_x
_atom_site_fract_y
_atom_site_fract_z
_atom_site_U_iso_or_equiv
_atom_site_adp_type
_atom_site_occupancy
_atom_site_symmetry_multiplicity
_atom_site_calc_flag
_atom_site_refinement_flags
_atom_site_disorder_assembly
_atom_site_disorder_group
Nd1 Nd 0.72271(4) 0.19057(4) 1.00150(3) 0.0072(2) Uani 1 1 d . . .
P1 P 0.7753(2) 0.55200(19) 0.83663(13) 0.0074(4) Uani 1 1 d . . .
P2 P 0.7533(2) 0.54752(19) 1.16465(13) 0.0069(4) Uani 1 1 d . . .
P3 P 1.0077(2) 0.50274(19) 0.67469(13) 0.0075(4) Uani 1 1 d . . .
P4 P 0.6868(2) 0.75410(19) 0.99967(13) 0.0077(4) Uani 1 1 d . . .
P5 P 0.4909(2) 0.4933(2) 1.29484(13) 0.0077(4) Uani 1 1 d . . .
O1 O 0.7955(8) 0.6853(5) 0.9124(5) 0.0129(12) Uani 1 1 d . . .
O2 O 0.7765(7) 0.6925(5) 1.1005(5) 0.0099(11) Uani 1 1 d . . .
O3 O 0.7096(6) -0.0834(7) 0.9983(4) 0.0156(12) Uani 1 1 d . . .
O4 O 0.4666(7) 0.3139(5) 1.0072(4) 0.0099(10) Uani 1 1 d . . .
O5 O 0.7701(7) 0.4059(6) 0.8844(4) 0.0126(10) Uani 1 1 d . . .
O6 O 0.7803(7) 0.4088(6) 1.1099(4) 0.0126(10) Uani 1 1 d . . .
O7 O 0.9127(6) 0.5819(6) 0.7642(4) 0.0100(9) Uani 1 1 d . . .
O8 O 0.5904(6) 0.5683(6) 1.2064(4) 0.0116(10) Uani 1 1 d . . .
O9 O 0.5838(6) 0.1199(6) 0.8486(4) 0.0143(10) Uani 1 1 d . . .
O10 O 0.9170(6) 0.1152(6) 1.1250(4) 0.0119(10) Uani 1 1 d . . .
O11 O 0.5874(6) 0.1153(6) 1.1521(4) 0.0129(10) Uani 1 1 d . . .
O12 O 0.6304(6) 0.5977(6) 0.7733(4) 0.0116(10) Uani 1 1 d . . .
O13 O 0.8633(6) 0.5803(6) 1.2574(4) 0.0113(10) Uani 1 1 d . . .
O14 O 0.9229(6) 0.1224(6) 0.8854(4) 0.0130(10) Uani 1 1 d . . .

loop_
_atom_site_aniso_label
_atom_site_aniso_U_11
_atom_site_aniso_U_22
_atom_site_aniso_U_33
_atom_site_aniso_U_23
_atom_site_aniso_U_13
_atom_site_aniso_U_12
Nd1 0.0105(3) 0.0054(3) 0.0059(3) -0.00020(9) 0.00068(18) 0.00006(10)
P1 0.0101(8) 0.0061(8) 0.0058(8) 0.0007(5) 0.0006(6) -0.0008(6)
P2 0.0114(8) 0.0052(7) 0.0040(8) -0.0007(5) 0.0004(6) 0.0008(5)
P3 0.0094(7) 0.0066(7) 0.0065(8) 0.0001(6) 0.0003(6) -0.0009(6)
P4 0.0122(7) 0.0048(8) 0.0061(8) -0.0005(5) 0.0006(6) 0.0009(6)
P5 0.0099(7) 0.0075(7) 0.0058(8) 0.0011(6) 0.0008(6) 0.0008(6)
O1 0.016(3) 0.015(3) 0.008(3) -0.0022(16) 0.004(2) -0.0035(18)
O2 0.014(3) 0.010(3) 0.006(3) 0.0015(15) -0.004(2) -0.0034(16)
O3 0.016(3) 0.010(3) 0.020(3) -0.0020(18) -0.001(2) -0.0004(18)
O4 0.014(2) 0.010(2) 0.005(3) -0.0011(14) 0.004(2) 0.0004(16)
O5 0.019(3) 0.007(2) 0.012(2) 0.0012(18) -0.0017(19) 0.001(2)
O6 0.019(3) 0.004(2) 0.014(2) -0.0055(18) -0.003(2) 0.0038(18)
O7 0.014(2) 0.011(2) 0.006(2) -0.0026(17) 0.0077(17) -0.0009(18)
O8 0.009(2) 0.016(2) 0.009(2) 0.0051(18) 0.0034(18) 0.0045(19)
O9 0.017(3) 0.013(2) 0.013(2) -0.0059(18) -0.0015(19) -0.003(2)
O10 0.013(2) 0.012(2) 0.010(2) 0.0037(17) -0.0025(18) 0.0019(18)
O11 0.016(2) 0.013(2) 0.010(2) 0.0020(18) 0.0005(18) 0.001(2)
O12 0.014(2) 0.007(2) 0.014(2) 0.0011(18) -0.0028(19) -0.0019(18)
O13 0.014(2) 0.008(2) 0.012(2) -0.0026(17) -0.0018(18) 0.0033(18)
O14 0.015(2) 0.015(2) 0.010(2) -0.0023(18) 0.0051(18) 0.003(2)

loop_
_atom_type_symbol
_atom_type_description
_atom_type_scat_dispersion_real
_atom_type_scat_dispersion_imag
_atom_type_scat_source
O O 0.0106 0.0060 'International Tables Vol C Tables 4.2.6.8 and 6.1.1.4'
P P 0.1023 0.0942 'International Tables Vol C Tables 4.2.6.8 and 6.1.1.4'
Nd Nd -0.1943 3.0179 'International Tables Vol C Tables 4.2.6.8 and 6.1.1.4'

loop_
_geom_angle_atom_site_label_1
_geom_angle_atom_site_label_2
_geom_angle_atom_site_label_3
_geom_angle
_geom_angle_site_symmetry_1
_geom_angle_site_symmetry_3
O11 Nd1 O14 144.23(18) . .
O11 Nd1 O9 110.63(19) . .
O14 Nd1 O9 77.17(19) . .
O11 Nd1 O10 74.22(18) . .
O14 Nd1 O10 80.52(18) . .
O9 Nd1 O10 145.03(19) . .
O11 Nd1 O3 73.09(18) . .
O14 Nd1 O3 76.67(18) . .
O9 Nd1 O3 72.50(18) . .
O10 Nd1 O3 76.39(18) . .
O11 Nd1 O6 81.72(19) . .
O14 Nd1 O6 114.60(19) . .
O9 Nd1 O6 141.43(18) . .
O10 Nd1 O6 72.82(18) . .
O3 Nd1 O6 144.45(17) . .
O11 Nd1 O5 143.43(18) . .
O14 Nd1 O5 71.74(18) . .
O9 Nd1 O5 77.60(18) . .
O10 Nd1 O5 120.04(18) . .
O3 Nd1 O5 140.37(17) . .
O6 Nd1 O5 72.5(2) . .
O11 Nd1 O4 69.51(17) . .
O14 Nd1 O4 142.21(18) . .
O9 Nd1 O4 72.36(18) . .
O10 Nd1 O4 136.55(18) . .
O3 Nd1 O4 113.65(17) . .
O6 Nd1 O4 78.95(17) . .
O5 Nd1 O4 80.24(18) . .
O5 P1 O1 115.3(3) . .
O5 P1 O12 115.8(3) . .
O1 P1 O12 102.6(3) . .
O5 P1 O7 116.2(3) . .
O1 P1 O7 99.6(3) . .
O12 P1 O7 105.2(3) . .
O6 P2 O8 115.6(3) . .
O6 P2 O2 115.4(3) . .
O8 P2 O2 102.3(3) . .
O6 P2 O13 115.9(3) . .
O8 P2 O13 105.6(3) . .
O2 P2 O13 100.0(3) . .
O14 P3 O10 121.3(3) 2_756 4_565
O14 P3 O7 106.5(3) 2_756 .
O10 P3 O7 111.0(3) 4_565 .
O14 P3 O13 109.9(3) 2_756 3_767
O10 P3 O13 106.2(3) 4_565 3_767
O7 P3 O13 99.9(3) . 3_767
O3 P4 O4 122.1(3) 1_565 3_667
O3 P4 O1 106.9(3) 1_565 .
O4 P4 O1 110.0(3) 3_667 .
O3 P4 O2 106.5(3) 1_565 .
O4 P4 O2 109.9(3) 3_667 .
O1 P4 O2 99.0(3) . .
O11 P5 O9 123.3(3) 2_657 4_566
O11 P5 O8 106.6(3) 2_657 .
O9 P5 O8 109.3(3) 4_566 .
O11 P5 O12 109.4(3) 2_657 3_667
O9 P5 O12 105.6(3) 4_566 3_667
O8 P5 O12 100.3(3) . 3_667
P1 O1 P4 132.5(4) . .
P2 O2 P4 130.8(4) . .
P4 O3 Nd1 174.6(4) 1_545 .
P4 O4 Nd1 129.0(3) 3_667 .
P1 O5 Nd1 164.9(4) . .
P2 O6 Nd1 158.1(4) . .
P1 O7 P3 140.5(4) . .
P2 O8 P5 135.7(3) . .
P5 O9 Nd1 147.8(3) 4_565 .
P3 O10 Nd1 149.9(3) 4_566 .
P5 O11 Nd1 146.2(3) 2_647 .
P1 O12 P5 133.5(4) . 3_667
P2 O13 P3 139.4(3) . 3_767
P3 O14 Nd1 146.2(3) 2_746 .

loop_
_geom_bond_atom_site_label_1
_geom_bond_atom_site_label_2
_geom_bond_distance
_geom_bond_site_symmetry_2
Nd1 O11 2.400(5) .
Nd1 O14 2.406(5) .
Nd1 O9 2.407(5) .
Nd1 O10 2.424(5) .
Nd1 O3 2.465(7) .
Nd1 O6 2.465(5) .
Nd1 O5 2.501(5) .
Nd1 O4 2.502(6) .
P1 O5 1.453(5) .
P1 O1 1.560(6) .
P1 O12 1.560(5) .
P1 O7 1.561(5) .
P2 O6 1.456(5) .
P2 O8 1.543(5) .
P2 O2 1.562(5) .
P2 O13 1.565(5) .
P3 O14 1.466(5) 2_756
P3 O10 1.470(5) 4_565
P3 O7 1.605(5) .
P3 O13 1.610(5) 3_767
P4 O3 1.473(6) 1_565
P4 O4 1.478(6) 3_667
P4 O1 1.614(7) .
P4 O2 1.619(6) .
P5 O11 1.469(5) 2_657
P5 O9 1.474(5) 4_566
P5 O8 1.600(5) .
P5 O12 1.601(5) 3_667
O3 P4 1.473(6) 1_545
O4 P4 1.478(6) 3_667
O9 P5 1.474(5) 4_565
O10 P3 1.470(5) 4_566
O11 P5 1.469(5) 2_647
O12 P5 1.601(5) 3_667
O13 P3 1.610(5) 3_767
O14 P3 1.466(5) 2_746

_cod_database_fobs_code 1560939
